data_7106124
loop_
_publ_author_name
'Santosh J. Gharpure'
'A. M. Sathiyanarayanan'

_publ_section_title
;
 Stereoselective synthesis of oxazino [4,3-a]indoles employing
 oxa-Pictet-Spengler reaction of indoles bearing N-tethered vinylogous
 caronate
;
_journal_name_full Chem.Commun.
_journal_page_first 3625
_journal_paper_doi 10.1039/c0cc05558a
_journal_volume 47
_journal_year 2011
_chemical_formula_moiety 'C16 H19 N O3'
_chemical_formula_sum 'C16 H19 N O3'
_chemical_formula_weight 273.32
_chemical_name_systematic
;
?
;
_space_group_IT_number 14
_symmetry_cell_setting monoclinic
_symmetry_space_group_name_Hall '-P 2yn'
_symmetry_space_group_name_H-M 'P 1 21/n 1'
_atom_sites_solution_hydrogens geom
_atom_sites_solution_primary direct
_atom_sites_solution_secondary difmap
_audit_creation_method SHELXL-97
_cell_angle_alpha 90.00
_cell_angle_beta 102.944(2)
_cell_angle_gamma 90.00
_cell_formula_units_Z 4
_cell_length_a 10.4764(4)
_cell_length_b 8.4739(3)
_cell_length_c 17.5527(8)
_cell_measurement_temperature 298(2)
_cell_volume 1518.66(11)
_computing_structure_refinement 'SHELXL-97 (Sheldrick, 1997)'
_diffrn_ambient_temperature 298(2)
_diffrn_measured_fraction_theta_full 0.968
_diffrn_measured_fraction_theta_max 0.922
_diffrn_measurement_device_type 'Bruker APEX II CCD area detector'
_diffrn_measurement_method 'phi and omega scans'
_diffrn_radiation_monochromator graphite
_diffrn_radiation_source 'fine-focus sealed tube'
_diffrn_radiation_type MoK\a
_diffrn_radiation_wavelength 0.71073
_diffrn_reflns_av_R_equivalents 0.0268
_diffrn_reflns_av_sigmaI/netI 0.0336
_diffrn_reflns_limit_h_max 12
_diffrn_reflns_limit_h_min -14
_diffrn_reflns_limit_k_max 11
_diffrn_reflns_limit_k_min -8
_diffrn_reflns_limit_l_max 23
_diffrn_reflns_limit_l_min -21
_diffrn_reflns_number 12548
_diffrn_reflns_theta_full 25.00
_diffrn_reflns_theta_max 29.06
_diffrn_reflns_theta_min 2.54
_exptl_absorpt_coefficient_mu 0.082
_exptl_absorpt_correction_T_max 0.9837
_exptl_absorpt_correction_T_min 0.9694
_exptl_absorpt_correction_type multi-scan
_exptl_absorpt_process_details 'SADABS (Bruker,2004)'
_exptl_crystal_colour colourless
_exptl_crystal_density_diffrn 1.195
_exptl_crystal_density_method 'not measured'
_exptl_crystal_description Block
_exptl_crystal_F_000 584
_exptl_crystal_size_max 0.38
_exptl_crystal_size_mid 0.22
_exptl_crystal_size_min 0.20
_refine_diff_density_max 0.303
_refine_diff_density_min -0.260
_refine_diff_density_rms 0.049
_refine_ls_extinction_coef 0.008(3)
_refine_ls_extinction_expression Fc^*^=kFc[1+0.001xFc^2^\l^3^/sin(2\q)]^-1/4^
_refine_ls_extinction_method SHELXL
_refine_ls_goodness_of_fit_ref 1.016
_refine_ls_hydrogen_treatment mixed
_refine_ls_matrix_type full
_refine_ls_number_parameters 193
_refine_ls_number_reflns 3748
_refine_ls_number_restraints 0
_refine_ls_restrained_S_all 1.016
_refine_ls_R_factor_all 0.1076
_refine_ls_R_factor_gt 0.0562
_refine_ls_shift/su_max 0.001
_refine_ls_shift/su_mean 0.000
_refine_ls_structure_factor_coef Fsqd
_refine_ls_weighting_details 'calc w=1/[\s^2^(Fo^2^)+(0.0944P)^2^+0.1235P] where P=(Fo^2^+2Fc^2^)/3'
_refine_ls_weighting_scheme calc
_refine_ls_wR_factor_gt 0.1533
_refine_ls_wR_factor_ref 0.1851
_reflns_number_gt 2032
_reflns_number_total 3748
_reflns_threshold_expression >2sigma(I)
_cod_data_source_file c0cc05558a.txt
_cod_data_source_block shelxl
_cod_depositor_comments
;
The following automatic conversions were performed:

'_symmetry_cell_setting' value 'Monoclinic' changed to 'monoclinic'
according to the built-in table from CIF Core dictionary named
'cif_core.dic' version 2.4.1 from 2010-06-29.

Automatic conversion script
Id: cif_fix_values 1646 2011-03-28 12:23:43Z adriana 
;
_cod_original_sg_symbol_Hall '-P 2yn '
_cod_original_sg_symbol_H-M 'P 21/n'
_cod_database_code 7106124

loop_
_symmetry_equiv_pos_as_xyz
'x, y, z'
'-x+1/2, y+1/2, -z+1/2'
'-x, -y, -z'
'x-1/2, -y-1/2, z-1/2'

loop_
_atom_site_label
_atom_site_type_symbol
_atom_site_fract_x
_atom_site_fract_y
_atom_site_fract_z
_atom_site_U_iso_or_equiv
_atom_site_adp_type
_atom_site_occupancy
_atom_site_symmetry_multiplicity
_atom_site_calc_flag
_atom_site_refinement_flags
_atom_site_disorder_assembly
_atom_site_disorder_group
C1 C 0.67414(19) 0.1478(2) -0.02963(12) 0.0555(5) Uani 1 1 d . . .
C2 C 0.6333(2) 0.2212(3) -0.10170(13) 0.0732(6) Uani 1 1 d . . .
H2 H 0.5632 0.2912 -0.1114 0.088 Uiso 1 1 calc R . .
C3 C 0.7008(3) 0.1862(4) -0.15798(16) 0.0925(8) Uani 1 1 d . . .
H3 H 0.6763 0.2339 -0.2068 0.111 Uiso 1 1 calc R . .
C4 C 0.8054(3) 0.0805(4) -0.14360(16) 0.0973(9) Uani 1 1 d . . .
H4 H 0.8484 0.0582 -0.1833 0.117 Uiso 1 1 calc R . .
C5 C 0.8462(2) 0.0091(3) -0.07264(15) 0.0787(7) Uani 1 1 d . . .
H5 H 0.9165 -0.0607 -0.0638 0.094 Uiso 1 1 calc R . .
C6 C 0.78023(18) 0.0426(2) -0.01345(12) 0.0589(5) Uani 1 1 d . . .
C7 C 0.79236(18) -0.0081(2) 0.06524(13) 0.0580(5) Uani 1 1 d . . .
C8 C 0.69699(15) 0.0643(2) 0.09324(11) 0.0485(4) Uani 1 1 d . . .
C9 C 0.65956(16) 0.0571(2) 0.17038(11) 0.0496(5) Uani 1 1 d . . .
H9 H 0.6040 -0.0357 0.1713 0.059 Uiso 1 1 calc R . .
C10 C 0.47551(16) 0.2142(2) 0.12000(12) 0.0558(5) Uani 1 1 d . . .
H10 H 0.4287 0.1134 0.1109 0.067 Uiso 1 1 calc R . .
C11 C 0.51781(17) 0.2615(2) 0.04687(12) 0.0590(5) Uani 1 1 d . . .
H11A H 0.4443 0.2534 0.0022 0.071 Uiso 1 1 calc R . .
H11B H 0.5477 0.3702 0.0511 0.071 Uiso 1 1 calc R . .
C12 C 0.77887(16) 0.0466(2) 0.23814(11) 0.0572(5) Uani 1 1 d . . .
H12A H 0.8264 -0.0494 0.2326 0.069 Uiso 1 1 calc R . .
H12B H 0.8362 0.1350 0.2350 0.069 Uiso 1 1 calc R . .
C13 C 0.74706(19) 0.0471(2) 0.31679(13) 0.0615(5) Uani 1 1 d . . .
C14 C 0.6045(3) -0.0532(4) 0.39264(17) 0.1109(11) Uani 1 1 d . . .
H14A H 0.6014 -0.1618 0.4096 0.133 Uiso 1 1 calc R A 1
H14B H 0.6660 0.0039 0.4327 0.133 Uiso 1 1 calc R A 1
C15A C 0.4761(6) 0.0173(11) 0.3815(4) 0.122(2) Uani 0.571(6) 1 d P B 1
H15A H 0.4229 -0.0167 0.3323 0.183 Uiso 0.571(6) 1 calc PR B 1
H15B H 0.4841 0.1302 0.3816 0.183 Uiso 0.571(6) 1 calc PR B 1
H15C H 0.4359 -0.0147 0.4231 0.183 Uiso 0.571(6) 1 calc PR B 1
C15B C 0.4853(9) -0.1059(14) 0.3848(6) 0.122(2) Uani 0.429(6) 1 d P B 2
H15D H 0.4251 -0.0345 0.3528 0.183 Uiso 0.429(6) 1 calc PR B 2
H15E H 0.4649 -0.1140 0.4353 0.183 Uiso 0.429(6) 1 calc PR B 2
H15F H 0.4781 -0.2081 0.3606 0.183 Uiso 0.429(6) 1 calc PR B 2
C16 C 0.3876(2) 0.3359(3) 0.14445(16) 0.0832(7) Uani 1 1 d . . .
H16A H 0.3536 0.2953 0.1870 0.125 Uiso 1 1 calc R . .
H16B H 0.3164 0.3595 0.1011 0.125 Uiso 1 1 calc R . .
H16C H 0.4368 0.4302 0.1608 0.125 Uiso 1 1 calc R . .
N1 N 0.62351(13) 0.15820(17) 0.03575(9) 0.0513(4) Uani 1 1 d . . .
O1 O 0.58872(11) 0.19546(14) 0.18220(7) 0.0538(4) Uani 1 1 d . . .
O2 O 0.64730(14) -0.0479(2) 0.31969(9) 0.0789(5) Uani 1 1 d . B .
O3 O 0.80566(18) 0.1200(2) 0.37129(10) 0.1042(6) Uani 1 1 d . . .
H7 H 0.855(2) -0.074(2) 0.0923(13) 0.069(6) Uiso 1 1 d . . .

loop_
_atom_site_aniso_label
_atom_site_aniso_U_11
_atom_site_aniso_U_22
_atom_site_aniso_U_33
_atom_site_aniso_U_23
_atom_site_aniso_U_13
_atom_site_aniso_U_12
C1 0.0580(10) 0.0553(10) 0.0492(12) -0.0015(8) 0.0036(9) -0.0100(8)
C2 0.0832(14) 0.0758(14) 0.0559(14) 0.0054(11) 0.0056(12) -0.0076(11)
C3 0.1046(19) 0.113(2) 0.0579(16) 0.0127(14) 0.0131(15) -0.0180(17)
C4 0.0998(19) 0.134(2) 0.0647(18) -0.0074(17) 0.0319(15) -0.0210(18)
C5 0.0669(13) 0.1009(17) 0.0703(17) -0.0117(13) 0.0195(12) -0.0086(12)
C6 0.0522(10) 0.0683(12) 0.0548(13) -0.0072(10) 0.0093(9) -0.0104(9)
C7 0.0486(10) 0.0630(11) 0.0601(14) 0.0003(10) 0.0073(10) 0.0049(9)
C8 0.0431(9) 0.0466(9) 0.0520(11) 0.0014(8) 0.0024(8) -0.0024(7)
C9 0.0444(9) 0.0486(9) 0.0531(12) 0.0008(8) 0.0053(8) -0.0011(7)
C10 0.0415(9) 0.0580(11) 0.0621(13) -0.0046(9) -0.0007(9) 0.0025(8)
C11 0.0517(10) 0.0561(10) 0.0611(13) -0.0001(9) -0.0047(10) 0.0069(8)
C12 0.0467(10) 0.0628(11) 0.0584(13) 0.0077(9) 0.0036(9) 0.0014(8)
C13 0.0562(11) 0.0674(12) 0.0558(13) 0.0065(10) 0.0015(11) 0.0083(9)
C14 0.097(2) 0.167(3) 0.079(2) 0.0303(19) 0.0410(16) 0.0178(19)
C15A 0.106(3) 0.159(6) 0.112(3) 0.003(5) 0.050(2) 0.024(5)
C15B 0.106(3) 0.159(6) 0.112(3) 0.003(5) 0.050(2) 0.024(5)
C16 0.0684(13) 0.0903(16) 0.0894(18) -0.0113(13) 0.0142(13) 0.0224(12)
N1 0.0498(8) 0.0533(8) 0.0476(10) 0.0014(7) 0.0039(7) 0.0003(6)
O1 0.0477(7) 0.0561(7) 0.0535(8) -0.0063(6) 0.0026(6) 0.0033(5)
O2 0.0732(9) 0.1060(12) 0.0602(10) 0.0082(8) 0.0206(8) -0.0042(8)
O3 0.1168(14) 0.1215(15) 0.0647(12) -0.0225(10) 0.0002(11) -0.0199(12)

loop_
_atom_type_symbol
_atom_type_description
_atom_type_scat_dispersion_real
_atom_type_scat_dispersion_imag
_atom_type_scat_source
C C 0.0033 0.0016 'International Tables Vol C Tables 4.2.6.8 and 6.1.1.4'
H H 0.0000 0.0000 'International Tables Vol C Tables 4.2.6.8 and 6.1.1.4'
N N 0.0061 0.0033 'International Tables Vol C Tables 4.2.6.8 and 6.1.1.4'
O O 0.0106 0.0060 'International Tables Vol C Tables 4.2.6.8 and 6.1.1.4'

loop_
_geom_angle_atom_site_label_1
_geom_angle_atom_site_label_2
_geom_angle_atom_site_label_3
_geom_angle
_geom_angle_site_symmetry_1
_geom_angle_site_symmetry_3
_geom_angle_publ_flag
N1 C1 C2 129.51(19) . . ?
N1 C1 C6 107.99(16) . . ?
C2 C1 C6 122.5(2) . . ?
C3 C2 C1 117.2(2) . . ?
C3 C2 H2 121.4 . . ?
C1 C2 H2 121.4 . . ?
C2 C3 C4 121.4(2) . . ?
C2 C3 H3 119.3 . . ?
C4 C3 H3 119.3 . . ?
C5 C4 C3 121.6(2) . . ?
C5 C4 H4 119.2 . . ?
C3 C4 H4 119.2 . . ?
C4 C5 C6 118.8(2) . . ?
C4 C5 H5 120.6 . . ?
C6 C5 H5 120.6 . . ?
C5 C6 C1 118.6(2) . . ?
C5 C6 C7 135.0(2) . . ?
C1 C6 C7 106.40(17) . . ?
C8 C7 C6 107.58(18) . . ?
C8 C7 H7 126.4(13) . . ?
C6 C7 H7 126.0(13) . . ?
C7 C8 N1 109.42(18) . . ?
C7 C8 C9 132.45(17) . . ?
N1 C8 C9 118.12(15) . . ?
O1 C9 C8 110.40(14) . . ?
O1 C9 C12 107.26(15) . . ?
C8 C9 C12 111.99(14) . . ?
O1 C9 H9 109.0 . . ?
C8 C9 H9 109.0 . . ?
C12 C9 H9 109.0 . . ?
O1 C10 C11 109.20(14) . . ?
O1 C10 C16 108.29(17) . . ?
C11 C10 C16 112.13(17) . . ?
O1 C10 H10 109.1 . . ?
C11 C10 H10 109.1 . . ?
C16 C10 H10 109.1 . . ?
N1 C11 C10 109.41(15) . . ?
N1 C11 H11A 109.8 . . ?
C10 C11 H11A 109.8 . . ?
N1 C11 H11B 109.8 . . ?
C10 C11 H11B 109.8 . . ?
H11A C11 H11B 108.2 . . ?
C13 C12 C9 114.11(15) . . ?
C13 C12 H12A 108.7 . . ?
C9 C12 H12A 108.7 . . ?
C13 C12 H12B 108.7 . . ?
C9 C12 H12B 108.7 . . ?
H12A C12 H12B 107.6 . . ?
O3 C13 O2 123.6(2) . . ?
O3 C13 C12 124.4(2) . . ?
O2 C13 C12 112.00(19) . . ?
C15B C14 C15A 44.5(4) . . ?
C15B C14 O2 113.3(5) . . ?
C15A C14 O2 109.3(3) . . ?
C15B C14 H14A 67.0 . . ?
C15A C14 H14A 109.8 . . ?
O2 C14 H14A 109.8 . . ?
C15B C14 H14B 135.4 . . ?
C15A C14 H14B 109.8 . . ?
O2 C14 H14B 109.8 . . ?
H14A C14 H14B 108.3 . . ?
C14 C15A H15A 109.5 . . ?
C14 C15A H15B 109.5 . . ?
C14 C15A H15C 109.5 . . ?
C14 C15B H15D 109.5 . . ?
C14 C15B H15E 109.5 . . ?
H15D C15B H15E 109.5 . . ?
C14 C15B H15F 109.5 . . ?
H15D C15B H15F 109.5 . . ?
H15E C15B H15F 109.5 . . ?
C10 C16 H16A 109.5 . . ?
C10 C16 H16B 109.5 . . ?
H16A C16 H16B 109.5 . . ?
C10 C16 H16C 109.5 . . ?
H16A C16 H16C 109.5 . . ?
H16B C16 H16C 109.5 . . ?
C1 N1 C8 108.60(15) . . ?
C1 N1 C11 126.75(16) . . ?
C8 N1 C11 124.42(16) . . ?
C9 O1 C10 110.47(13) . . ?
C13 O2 C14 117.0(2) . . ?

loop_
_geom_bond_atom_site_label_1
_geom_bond_atom_site_label_2
_geom_bond_distance
_geom_bond_site_symmetry_2
_geom_bond_publ_flag
C1 N1 1.371(2) . ?
C1 C2 1.389(3) . ?
C1 C6 1.404(3) . ?
C2 C3 1.370(3) . ?
C2 H2 0.9300 . ?
C3 C4 1.394(4) . ?
C3 H3 0.9300 . ?
C4 C5 1.365(4) . ?
C4 H4 0.9300 . ?
C5 C6 1.400(3) . ?
C5 H5 0.9300 . ?
C6 C7 1.425(3) . ?
C7 C8 1.355(3) . ?
C7 H7 0.91(2) . ?
C8 N1 1.377(2) . ?
C8 C9 1.493(3) . ?
C9 O1 1.428(2) . ?
C9 C12 1.523(3) . ?
C9 H9 0.9800 . ?
C10 O1 1.430(2) . ?
C10 C11 1.503(3) . ?
C10 C16 1.507(3) . ?
C10 H10 0.9800 . ?
C11 N1 1.458(2) . ?
C11 H11A 0.9700 . ?
C11 H11B 0.9700 . ?
C12 C13 1.491(3) . ?
C12 H12A 0.9700 . ?
C12 H12B 0.9700 . ?
C13 O3 1.188(2) . ?
C13 O2 1.329(2) . ?
C14 C15B 1.305(9) . ?
C14 C15A 1.445(7) . ?
C14 O2 1.449(3) . ?
C14 H14A 0.9700 . ?
C14 H14B 0.9700 . ?
C15A H15A 0.9600 . ?
C15A H15B 0.9600 . ?
C15A H15C 0.9600 . ?
C15B H15D 0.9600 . ?
C15B H15E 0.9600 . ?
C15B H15F 0.9600 . ?
C16 H16A 0.9600 . ?
C16 H16B 0.9600 . ?
C16 H16C 0.9600 . ?

loop_
_geom_torsion_atom_site_label_1
_geom_torsion_atom_site_label_2
_geom_torsion_atom_site_label_3
_geom_torsion_atom_site_label_4
_geom_torsion
_geom_torsion_site_symmetry_1
_geom_torsion_site_symmetry_2
_geom_torsion_site_symmetry_3
_geom_torsion_site_symmetry_4
_geom_torsion_publ_flag
N1 C1 C2 C3 -178.41(19) . . . . ?
C6 C1 C2 C3 0.4(3) . . . . ?
C1 C2 C3 C4 0.4(4) . . . . ?
C2 C3 C4 C5 -0.9(4) . . . . ?
C3 C4 C5 C6 0.4(4) . . . . ?
C4 C5 C6 C1 0.4(3) . . . . ?
C4 C5 C6 C7 179.2(2) . . . . ?
N1 C1 C6 C5 178.24(17) . . . . ?
C2 C1 C6 C5 -0.8(3) . . . . ?
N1 C1 C6 C7 -0.87(19) . . . . ?
C2 C1 C6 C7 -179.93(19) . . . . ?
C5 C6 C7 C8 -178.7(2) . . . . ?
C1 C6 C7 C8 0.2(2) . . . . ?
C6 C7 C8 N1 0.5(2) . . . . ?
C6 C7 C8 C9 179.21(17) . . . . ?
C7 C8 C9 O1 157.52(18) . . . . ?
N1 C8 C9 O1 -23.9(2) . . . . ?
C7 C8 C9 C12 38.1(3) . . . . ?
N1 C8 C9 C12 -143.34(16) . . . . ?
O1 C10 C11 N1 47.76(19) . . . . ?
C16 C10 C11 N1 167.79(15) . . . . ?
O1 C9 C12 C13 55.9(2) . . . . ?
C8 C9 C12 C13 177.14(16) . . . . ?
C9 C12 C13 O3 -137.3(2) . . . . ?
C9 C12 C13 O2 44.6(2) . . . . ?
C2 C1 N1 C8 -179.82(19) . . . . ?
C6 C1 N1 C8 1.21(19) . . . . ?
C2 C1 N1 C11 -5.2(3) . . . . ?
C6 C1 N1 C11 175.80(15) . . . . ?
C7 C8 N1 C1 -1.09(19) . . . . ?
C9 C8 N1 C1 -179.99(14) . . . . ?
C7 C8 N1 C11 -175.84(15) . . . . ?
C9 C8 N1 C11 5.3(2) . . . . ?
C10 C11 N1 C1 169.27(16) . . . . ?
C10 C11 N1 C8 -17.0(2) . . . . ?
C8 C9 O1 C10 57.05(17) . . . . ?
C12 C9 O1 C10 179.32(14) . . . . ?
C11 C10 O1 C9 -71.37(18) . . . . ?
C16 C10 O1 C9 166.26(16) . . . . ?
O3 C13 O2 C14 3.9(3) . . . . ?
C12 C13 O2 C14 -177.99(18) . . . . ?
C15B C14 O2 C13 159.5(6) . . . . ?
C15A C14 O2 C13 111.7(4) . . . . ?
